data_4515512
loop_
_publ_author_name
'Shen, Hong-Cheng'
'Zhang, Ling'
'Chen, Shu-Sen'
'Feng, Jiajie'
'Zhang, Bo-Wen'
'Zhang, Ying'
'Zhang, Xinhao'
'Wu, Yun-Dong'
'Gong, Liu-Zhu'

_publ_section_title
;
 Enantioselective Addition of Cyclic Ketones to Unactivated Alkenes
 Enabled by Amine/Pd(II) Cooperative Catalysis
;
_journal_issue 2
_journal_name_full 'ACS Catalysis'
_journal_page_first 791
_journal_paper_doi 10.1021/acscatal.8b04654
_journal_volume 9
_journal_year 2018
_chemical_absolute_configuration rmad
_chemical_formula_moiety 'C26 H30 N2 O3'
_chemical_formula_sum 'C26 H30 N2 O3'
_chemical_formula_weight 418.52
_space_group_crystal_system orthorhombic
_space_group_IT_number 19
_space_group_name_Hall 'P 2ac 2ab'
_space_group_name_H-M_alt 'P 21 21 21'
_atom_sites_solution_hydrogens geom
_atom_sites_solution_primary dual
_audit_creation_date 2018-07-26
_audit_creation_method
;
Olex2 1.2
(compiled 2018.05.29 svn.r3508 for OlexSys, GUI svn.r5506)
;
_cell_angle_alpha 90
_cell_angle_beta 90
_cell_angle_gamma 90
_cell_formula_units_Z 8
_cell_length_a 9.1036(2)
_cell_length_b 13.3256(2)
_cell_length_c 36.2038(6)
_cell_measurement_reflns_used 9763
_cell_measurement_temperature 170(2)
_cell_measurement_theta_max 54.94
_cell_measurement_theta_min 3.075
_cell_volume 4391.92(14)
_computing_cell_refinement 'SAINT v8.37A (Bruker, 2015)'
_computing_data_reduction 'SAINT v8.37A (Bruker, 2015)'
_computing_molecular_graphics 'Olex2 (Dolomanov et al., 2009)'
_computing_publication_material 'Olex2 (Dolomanov et al., 2009)'
_computing_structure_refinement 'ShelXL (Sheldrick, 2015)'
_computing_structure_solution 'ShelXT (Sheldrick, 2015)'
_diffrn_ambient_temperature 170.01
_diffrn_measured_fraction_theta_full 0.989
_diffrn_measured_fraction_theta_max 0.990
_diffrn_measurement_device_type 'Bruker APEX-II CCD'
_diffrn_measurement_method '\f and \w scans'
_diffrn_radiation_type GaK\a
_diffrn_radiation_wavelength 1.34139
_diffrn_reflns_av_R_equivalents 0.0597
_diffrn_reflns_av_unetI/netI 0.0347
_diffrn_reflns_Laue_measured_fraction_full 0.989
_diffrn_reflns_Laue_measured_fraction_max 0.990
_diffrn_reflns_limit_h_max 9
_diffrn_reflns_limit_h_min -11
_diffrn_reflns_limit_k_max 16
_diffrn_reflns_limit_k_min -16
_diffrn_reflns_limit_l_max 44
_diffrn_reflns_limit_l_min -44
_diffrn_reflns_number 50462
_diffrn_reflns_point_group_measured_fraction_full 0.991
_diffrn_reflns_point_group_measured_fraction_max 0.992
_diffrn_reflns_theta_full 53.594
_diffrn_reflns_theta_max 54.930
_diffrn_reflns_theta_min 3.074
_diffrn_standards_number 0
_exptl_absorpt_coefficient_mu 0.423
_exptl_absorpt_correction_T_max 0.7508
_exptl_absorpt_correction_T_min 0.5143
_exptl_absorpt_correction_type multi-scan
_exptl_absorpt_process_details
'SADABS-2016/2 (Bruker,2016/2) was used for absorption correction. wR2(int) was 0.1693 before and 0.0832 after correction. The Ratio of minimum to maximum transmission is 0.6850. The \l/2 correction factor is Not present.'
_exptl_crystal_colour colourless
_exptl_crystal_colour_primary colourless
_exptl_crystal_density_diffrn 1.266
_exptl_crystal_description block
_exptl_crystal_F_000 1792
_exptl_crystal_size_max 0.2
_exptl_crystal_size_mid 0.15
_exptl_crystal_size_min 0.12
_refine_diff_density_max 1.593
_refine_diff_density_min -0.431
_refine_diff_density_rms 0.052
_refine_ls_abs_structure_details
;
 Flack x determined using 3377 quotients [(I+)-(I-)]/[(I+)+(I-)]
 (Parsons, Flack and Wagner, Acta Cryst. B69 (2013) 249-259).
;
_refine_ls_abs_structure_Flack 0.00(6)
_refine_ls_extinction_method none
_refine_ls_goodness_of_fit_ref 1.024
_refine_ls_hydrogen_treatment constr
_refine_ls_matrix_type full
_refine_ls_number_parameters 563
_refine_ls_number_reflns 8290
_refine_ls_number_restraints 1
_refine_ls_restrained_S_all 1.025
_refine_ls_R_factor_all 0.0615
_refine_ls_R_factor_gt 0.0598
_refine_ls_shift/su_max 0.000
_refine_ls_shift/su_mean 0.000
_refine_ls_structure_factor_coef Fsqd
_refine_ls_weighting_details 'w=1/[\s^2^(Fo^2^)+(0.0935P)^2^+2.5639P] where P=(Fo^2^+2Fc^2^)/3'
_refine_ls_weighting_scheme calc
_refine_ls_wR_factor_gt 0.1593
_refine_ls_wR_factor_ref 0.1614
_reflns_Friedel_coverage 0.779
_reflns_Friedel_fraction_full 0.994
_reflns_Friedel_fraction_max 0.994
_reflns_number_gt 8001
_reflns_number_total 8290
_reflns_threshold_expression 'I > 2\s(I)'
_cod_data_source_file cs8b04654_si_002.cif
_cod_data_source_block mjl18364_0m
_cod_database_code 4515512
_shelx_shelxl_version_number 2017/1
_shelx_space_group_comment
;
The symmetry employed for this shelxl refinement is uniquely defined
by the following loop, which should always be used as a source of
symmetry information in preference to the above space-group names.
They are only intended as comments.
;
_shelx_estimated_absorpt_t_max 0.951
_shelx_estimated_absorpt_t_min 0.920
_olex2_refinement_description
;
1. Fixed Uiso
 At 1.2 times of:
  All C(H) groups, All C(H,H) groups, All N(H) groups
 At 1.5 times of:
  All C(H,H,H) groups, All O(H) groups
2. Rigid bond restraints
 C5A, C6A
 with sigma for 1-2 distances of 0.005 and sigma for 1-3 distances of 0.005
3.a Ternary CH refined with riding coordinates:
 C14(H14), C15(H15), C18(H18), C14A(H14A), C15A(H15A), C18A(H18A)
3.b Secondary CH2 refined with riding coordinates:
 C11(H11A,H11B), C12(H12A,H12B), C13(H13A,H13B), C16(H16A,H16B), C17(H17A,
 H17B), C19(H19A,H19B), C11A(H11C,H11D), C12A(H12C,H12D), C13A(H13C,H13D),
 C16A(H16C,H16D), C17A(H17C,H17D), C19A(H19C,H19D)
3.c Aromatic/amide H refined with riding coordinates:
 N2(H2A), C1(H1), C2(H2B), C3(H3), C5(H5), C6(H6), C7(H7), C21(H21), C22(H22),
 C24(H24), C25(H25), N2A(H2AB), C1A(H1A), C2A(H2AC), C3A(H3A), C5A(H5A),
 C6A(H6A), C7A(H7A), C21A(H21A), C22A(H22A), C24A(H24A), C25A(H25A)
3.d Idealised Me refined as rotating group:
 C26(H26A,H26B,H26C), C26A(H26D,H26E,H26F)
3.e Idealised tetrahedral OH refined as rotating group:
 O2(H2), O2A(H2AA)
;
_olex2_submission_special_instructions 'No special instructions were received'

loop_
_space_group_symop_operation_xyz
'x, y, z'
'-x+1/2, -y, z+1/2'
'-x, y+1/2, -z+1/2'
'x+1/2, -y+1/2, -z'

loop_
_atom_site_label
_atom_site_type_symbol
_atom_site_fract_x
_atom_site_fract_y
_atom_site_fract_z
_atom_site_U_iso_or_equiv
_atom_site_adp_type
_atom_site_occupancy
_atom_site_site_symmetry_order
_atom_site_calc_flag
_atom_site_refinement_flags_posn
_atom_site_refinement_flags_adp
O1 O 0.7490(4) 0.8776(2) 0.50222(7) 0.0502(7) Uani 1 1 d . .
O2 O 0.6899(4) 0.3654(2) 0.55691(9) 0.0600(9) Uani 1 1 d . .
H2 H 0.748128 0.382347 0.540019 0.090 Uiso 1 1 calc GR .
O3 O 0.5335(3) 0.8676(2) 0.75437(7) 0.0471(7) Uani 1 1 d . .
N1 N 0.6139(3) 0.7916(2) 0.37607(8) 0.0346(6) Uani 1 1 d . .
N2 N 0.6568(4) 0.8156(2) 0.44874(8) 0.0393(7) Uani 1 1 d . .
H2A H 0.625665 0.760030 0.438175 0.047 Uiso 1 1 calc R .
C1 C 0.5853(4) 0.7778(3) 0.34039(10) 0.0394(8) Uani 1 1 d . .
H1 H 0.577105 0.711000 0.331484 0.047 Uiso 1 1 calc R .
C2 C 0.5666(4) 0.8568(3) 0.31527(10) 0.0429(9) Uani 1 1 d . .
H2B H 0.546072 0.843041 0.290037 0.051 Uiso 1 1 calc R .
C3 C 0.5779(4) 0.9524(3) 0.32717(10) 0.0408(8) Uani 1 1 d . .
H3 H 0.565116 1.006393 0.310333 0.049 Uiso 1 1 calc R .
C4 C 0.6089(3) 0.9722(3) 0.36489(10) 0.0334(7) Uani 1 1 d . .
C5 C 0.6227(4) 1.0700(3) 0.37951(11) 0.0405(8) Uani 1 1 d . .
H5 H 0.613873 1.126881 0.363836 0.049 Uiso 1 1 calc R .
C6 C 0.6488(4) 1.0821(3) 0.41631(12) 0.0416(9) Uani 1 1 d . .
H6 H 0.658246 1.147946 0.426065 0.050 Uiso 1 1 calc R .
C7 C 0.6621(4) 0.9994(3) 0.44016(11) 0.0381(8) Uani 1 1 d . .
H7 H 0.679570 1.010308 0.465720 0.046 Uiso 1 1 calc R .
C8 C 0.6503(4) 0.9034(2) 0.42712(9) 0.0313(7) Uani 1 1 d . .
C9 C 0.6246(3) 0.8878(3) 0.38826(9) 0.0306(7) Uani 1 1 d . .
C10 C 0.7057(5) 0.8070(3) 0.48399(10) 0.0419(9) Uani 1 1 d . .
C11 C 0.7020(10) 0.7019(3) 0.49990(12) 0.084(2) Uani 1 1 d . .
H11A H 0.680816 0.654058 0.479653 0.101 Uiso 1 1 calc R .
H11B H 0.800715 0.685628 0.509683 0.101 Uiso 1 1 calc R .
C12 C 0.5994(6) 0.6871(4) 0.52790(14) 0.0653(13) Uani 1 1 d . .
H12A H 0.499204 0.697229 0.517946 0.078 Uiso 1 1 calc R .
H12B H 0.615622 0.736965 0.547753 0.078 Uiso 1 1 calc R .
C13 C 0.6125(10) 0.5784(3) 0.54428(11) 0.088(2) Uani 1 1 d . .
H13A H 0.514413 0.562131 0.554440 0.106 Uiso 1 1 calc R .
H13B H 0.627187 0.533346 0.522861 0.106 Uiso 1 1 calc R .
C14 C 0.7226(6) 0.5448(4) 0.57328(13) 0.0652(16) Uani 1 1 d . .
H14 H 0.822456 0.547980 0.561845 0.078 Uiso 1 1 calc R .
C15 C 0.6980(5) 0.4370(3) 0.58654(12) 0.0455(9) Uani 1 1 d . .
H15 H 0.780908 0.417767 0.603229 0.055 Uiso 1 1 calc R .
C16 C 0.5562(4) 0.4273(2) 0.60759(9) 0.0339(7) Uani 1 1 d . .
H16A H 0.544345 0.357208 0.616093 0.041 Uiso 1 1 calc R .
H16B H 0.472944 0.443417 0.591025 0.041 Uiso 1 1 calc R .
C17 C 0.5532(4) 0.4979(2) 0.64099(9) 0.0358(7) Uani 1 1 d . .
H17A H 0.455789 0.493618 0.653056 0.043 Uiso 1 1 calc R .
H17B H 0.628050 0.475914 0.659106 0.043 Uiso 1 1 calc R .
C18 C 0.5832(3) 0.6064(2) 0.63009(8) 0.0273(6) Uani 1 1 d . .
H18 H 0.501536 0.627814 0.613357 0.033 Uiso 1 1 calc R .
C19 C 0.7243(5) 0.6131(3) 0.60804(12) 0.0499(11) Uani 1 1 d . .
H19A H 0.807726 0.593490 0.624028 0.060 Uiso 1 1 calc R .
H19B H 0.739932 0.683556 0.600280 0.060 Uiso 1 1 calc R .
C20 C 0.5790(3) 0.6752(2) 0.66373(8) 0.0261(6) Uani 1 1 d . .
C21 C 0.4516(4) 0.6793(2) 0.68537(9) 0.0313(7) Uani 1 1 d . .
H21 H 0.370570 0.637686 0.679096 0.038 Uiso 1 1 calc R .
C22 C 0.4407(4) 0.7422(2) 0.71563(10) 0.0355(7) Uani 1 1 d . .
H22 H 0.353443 0.742990 0.730011 0.043 Uiso 1 1 calc R .
C23 C 0.5576(4) 0.8044(2) 0.72495(8) 0.0326(7) Uani 1 1 d . .
C24 C 0.6847(4) 0.8014(3) 0.70447(9) 0.0326(7) Uani 1 1 d . .
H24 H 0.765531 0.843006 0.710844 0.039 Uiso 1 1 calc R .
C25 C 0.6941(4) 0.7367(2) 0.67424(9) 0.0297(7) Uani 1 1 d . .
H25 H 0.782672 0.734773 0.660381 0.036 Uiso 1 1 calc R .
C26 C 0.6429(5) 0.9407(3) 0.76171(12) 0.0517(10) Uani 1 1 d . .
H26A H 0.665476 0.977474 0.738967 0.078 Uiso 1 1 calc GR .
H26B H 0.731900 0.907550 0.770788 0.078 Uiso 1 1 calc GR .
H26C H 0.606750 0.987688 0.780461 0.078 Uiso 1 1 calc GR .
O1A O 0.9086(5) 0.3826(2) 0.50242(9) 0.0639(9) Uani 1 1 d . .
O2A O 0.9546(4) -0.1415(2) 0.56038(9) 0.0636(10) Uani 1 1 d . .
H2AA H 0.881934 -0.129867 0.546737 0.095 Uiso 1 1 calc GR .
O3A O 0.9708(3) 0.3717(2) 0.75448(7) 0.0478(7) Uani 1 1 d . .
N1A N 0.9370(4) 0.3149(2) 0.37069(9) 0.0444(8) Uani 1 1 d . .
N2A N 0.9401(4) 0.3279(2) 0.44369(9) 0.0466(8) Uani 1 1 d . .
H2AB H 0.958631 0.273883 0.430526 0.056 Uiso 1 1 calc R .
C1A C 0.9340(5) 0.3051(4) 0.33417(11) 0.0538(11) Uani 1 1 d . .
H1A H 0.935573 0.239316 0.324076 0.065 Uiso 1 1 calc R .
C2A C 0.9286(5) 0.3862(5) 0.30983(14) 0.0664(15) Uani 1 1 d . .
H2AC H 0.927259 0.375525 0.283886 0.080 Uiso 1 1 calc R .
C3A C 0.9252(5) 0.4800(4) 0.32370(15) 0.0688(16) Uani 1 1 d . .
H3A H 0.921751 0.535826 0.307423 0.083 Uiso 1 1 calc R .
C4A C 0.9269(4) 0.4959(3) 0.36237(15) 0.0555(12) Uani 1 1 d . .
C5A C 0.9198(5) 0.5908(4) 0.37881(19) 0.0711(15) Uani 1 1 d . U
H5A H 0.912208 0.649249 0.363916 0.085 Uiso 1 1 calc R .
C6A C 0.9237(6) 0.5987(3) 0.4161(2) 0.0753(15) Uani 1 1 d . U
H6A H 0.918855 0.663512 0.426972 0.090 Uiso 1 1 calc R .
C7A C 0.9350(5) 0.5127(3) 0.43966(15) 0.0570(12) Uani 1 1 d . .
H7A H 0.940144 0.520676 0.465705 0.068 Uiso 1 1 calc R .
C8A C 0.9383(4) 0.4191(3) 0.42423(12) 0.0455(9) Uani 1 1 d . .
C9A C 0.9341(4) 0.4087(3) 0.38488(12) 0.0428(9) Uani 1 1 d . .
C10A C 0.9162(5) 0.3126(3) 0.48097(10) 0.0434(9) Uani 1 1 d . .
C11A C 0.8937(5) 0.2053(3) 0.49199(10) 0.0425(9) Uani 1 1 d . .
H11C H 0.927919 0.161314 0.471706 0.051 Uiso 1 1 calc R .
H11D H 0.787279 0.193118 0.495444 0.051 Uiso 1 1 calc R .
C12A C 0.9737(5) 0.1770(3) 0.52711(10) 0.0415(8) Uani 1 1 d . .
H12C H 0.958564 0.230221 0.545810 0.050 Uiso 1 1 calc R .
H12D H 1.080333 0.172603 0.521975 0.050 Uiso 1 1 calc R .
C13A C 0.9206(4) 0.0773(2) 0.54259(8) 0.0315(7) Uani 1 1 d . .
H13C H 0.915174 0.027934 0.522208 0.038 Uiso 1 1 calc R .
H13D H 0.819993 0.086288 0.552455 0.038 Uiso 1 1 calc R .
C14A C 1.0186(4) 0.0346(3) 0.57327(9) 0.0357(8) Uani 1 1 d . .
H14A H 1.117872 0.022823 0.562280 0.043 Uiso 1 1 calc R .
C15A C 0.9642(5) -0.0660(3) 0.58814(11) 0.0441(9) Uani 1 1 d . .
H15A H 1.039778 -0.089531 0.606221 0.053 Uiso 1 1 calc R .
C16A C 0.8234(5) -0.0557(3) 0.60925(10) 0.0455(10) Uani 1 1 d . .
H16C H 0.793608 -0.122216 0.618900 0.055 Uiso 1 1 calc R .
H16D H 0.745088 -0.031669 0.592470 0.055 Uiso 1 1 calc R .
C17A C 0.8404(4) 0.0179(3) 0.64147(10) 0.0391(8) Uani 1 1 d . .
H17C H 0.744056 0.027012 0.653717 0.047 Uiso 1 1 calc R .
H17D H 0.909363 -0.010524 0.659831 0.047 Uiso 1 1 calc R .
C18A C 0.8975(3) 0.1199(2) 0.62853(8) 0.0272(6) Uani 1 1 d . .
H18A H 0.822041 0.150054 0.611823 0.033 Uiso 1 1 calc R .
C19A C 1.0390(4) 0.1057(3) 0.60621(9) 0.0319(7) Uani 1 1 d . .
H19C H 1.116395 0.078461 0.622620 0.038 Uiso 1 1 calc R .
H19D H 1.072735 0.171767 0.597058 0.038 Uiso 1 1 calc R .
C20A C 0.9181(4) 0.1898(2) 0.66110(8) 0.0277(6) Uani 1 1 d . .
C21A C 1.0399(4) 0.1830(2) 0.68470(9) 0.0322(7) Uani 1 1 d . .
H21A H 1.114982 0.135600 0.679395 0.039 Uiso 1 1 calc R .
C22A C 1.0532(4) 0.2437(3) 0.71556(9) 0.0366(7) Uani 1 1 d . .
H22A H 1.136354 0.237104 0.731237 0.044 Uiso 1 1 calc R .
C23A C 0.9461(4) 0.3141(2) 0.72368(8) 0.0323(7) Uani 1 1 d . .
C24A C 0.8234(4) 0.3227(3) 0.70094(9) 0.0360(8) Uani 1 1 d . .
H24A H 0.748751 0.370257 0.706340 0.043 Uiso 1 1 calc R .
C25A C 0.8118(4) 0.2607(3) 0.67026(9) 0.0338(7) Uani 1 1 d . .
H25A H 0.727738 0.266934 0.654866 0.041 Uiso 1 1 calc R .
C26A C 0.8676(5) 0.4484(3) 0.76239(13) 0.0542(11) Uani 1 1 d . .
H26D H 0.857975 0.492713 0.740934 0.081 Uiso 1 1 calc GR .
H26E H 0.901325 0.487333 0.783726 0.081 Uiso 1 1 calc GR .
H26F H 0.772069 0.418062 0.767995 0.081 Uiso 1 1 calc GR .

loop_
_atom_site_aniso_label
_atom_site_aniso_U_11
_atom_site_aniso_U_22
_atom_site_aniso_U_33
_atom_site_aniso_U_23
_atom_site_aniso_U_13
_atom_site_aniso_U_12
O1 0.075(2) 0.0359(14) 0.0398(13) 0.0019(11) -0.0159(14) -0.0009(14)
O2 0.0631(19) 0.0554(17) 0.0617(18) -0.0351(16) 0.0140(16) -0.0135(15)
O3 0.0590(18) 0.0435(14) 0.0387(13) -0.0104(11) 0.0115(13) -0.0010(13)
N1 0.0343(15) 0.0345(15) 0.0350(14) -0.0014(12) 0.0030(12) -0.0063(12)
N2 0.063(2) 0.0228(13) 0.0327(14) 0.0012(11) -0.0002(14) -0.0071(13)
C1 0.0345(18) 0.048(2) 0.0363(17) -0.0086(15) 0.0021(15) -0.0067(15)
C2 0.0309(18) 0.065(2) 0.0328(17) -0.0001(16) -0.0027(15) -0.0006(17)
C3 0.0257(16) 0.059(2) 0.0376(18) 0.0104(17) -0.0014(14) 0.0027(16)
C4 0.0185(15) 0.0420(19) 0.0399(18) 0.0082(15) -0.0004(13) 0.0015(13)
C5 0.0341(17) 0.0332(18) 0.054(2) 0.0135(16) -0.0029(16) 0.0043(14)
C6 0.043(2) 0.0262(16) 0.056(2) 0.0032(16) -0.0056(17) 0.0004(15)
C7 0.0431(19) 0.0283(16) 0.0430(19) 0.0000(15) -0.0048(16) -0.0013(15)
C8 0.0322(16) 0.0279(16) 0.0339(16) 0.0015(13) -0.0014(13) -0.0002(13)
C9 0.0247(14) 0.0324(17) 0.0348(16) 0.0010(14) 0.0003(13) -0.0018(13)
C10 0.061(2) 0.0298(17) 0.0351(17) 0.0009(15) 0.0050(17) 0.0068(17)
C11 0.194(7) 0.0276(19) 0.0317(19) 0.0072(16) 0.028(3) 0.007(3)
C12 0.071(3) 0.068(3) 0.057(3) -0.002(2) -0.002(2) 0.004(3)
C13 0.197(8) 0.044(2) 0.0239(18) -0.0008(17) 0.015(3) -0.040(4)
C14 0.070(3) 0.061(3) 0.065(3) -0.036(2) 0.043(2) -0.042(2)
C15 0.040(2) 0.045(2) 0.052(2) -0.0238(18) 0.0023(17) -0.0014(17)
C16 0.0418(18) 0.0266(15) 0.0332(16) 0.0020(12) 0.0004(15) -0.0045(14)
C17 0.048(2) 0.0294(16) 0.0304(15) 0.0029(13) 0.0034(15) -0.0028(15)
C18 0.0261(14) 0.0302(15) 0.0257(13) 0.0022(12) 0.0001(12) -0.0048(13)
C19 0.047(2) 0.052(2) 0.051(2) -0.0235(19) 0.0221(18) -0.0255(19)
C20 0.0243(14) 0.0256(14) 0.0285(14) 0.0054(11) -0.0004(12) 0.0013(12)
C21 0.0274(16) 0.0266(15) 0.0399(17) 0.0029(13) 0.0027(13) -0.0027(13)
C22 0.0366(18) 0.0309(16) 0.0391(17) 0.0027(13) 0.0124(15) -0.0002(14)
C23 0.0414(19) 0.0293(15) 0.0272(14) 0.0012(12) 0.0019(14) 0.0054(15)
C24 0.0322(16) 0.0325(16) 0.0331(16) -0.0010(13) -0.0059(13) -0.0010(14)
C25 0.0273(15) 0.0330(16) 0.0286(15) -0.0003(13) 0.0011(12) -0.0006(13)
C26 0.061(3) 0.046(2) 0.048(2) -0.0177(19) -0.0002(19) 0.003(2)
O1A 0.097(3) 0.0398(15) 0.0546(16) -0.0168(13) 0.0232(18) -0.0161(17)
O2A 0.085(2) 0.0342(14) 0.071(2) -0.0243(13) -0.0451(18) 0.0251(15)
O3A 0.0547(17) 0.0492(16) 0.0393(13) -0.0193(12) -0.0027(12) 0.0047(14)
N1A 0.0451(17) 0.0444(18) 0.0436(16) 0.0157(14) 0.0077(14) 0.0131(15)
N2A 0.071(2) 0.0266(14) 0.0423(16) 0.0033(12) 0.0263(17) 0.0064(15)
C1A 0.041(2) 0.075(3) 0.045(2) 0.019(2) -0.0022(18) 0.006(2)
C2A 0.045(2) 0.093(4) 0.062(3) 0.042(3) -0.016(2) -0.016(3)
C3A 0.039(2) 0.091(4) 0.076(3) 0.061(3) -0.018(2) -0.017(2)
C4A 0.0241(17) 0.047(2) 0.096(3) 0.035(2) -0.002(2) -0.0019(16)
C5A 0.045(2) 0.043(2) 0.126(4) 0.041(3) 0.000(3) -0.004(2)
C6A 0.055(3) 0.0256(19) 0.145(4) 0.008(3) 0.020(3) -0.0012(19)
C7A 0.053(3) 0.0294(18) 0.088(3) 0.0049(19) 0.026(3) -0.0007(18)
C8A 0.0395(19) 0.0284(17) 0.069(3) 0.0113(17) 0.0212(19) 0.0073(15)
C9A 0.0261(16) 0.042(2) 0.060(2) 0.0215(18) 0.0082(16) 0.0071(15)
C10A 0.057(2) 0.0321(18) 0.0407(18) -0.0043(15) 0.0162(17) -0.0087(17)
C11A 0.060(2) 0.0348(18) 0.0324(17) -0.0026(14) 0.0081(16) -0.0116(18)
C12A 0.048(2) 0.0421(19) 0.0343(17) -0.0046(15) 0.0053(16) -0.0120(17)
C13A 0.0325(16) 0.0349(16) 0.0272(14) -0.0054(12) 0.0019(13) -0.0054(14)
C14A 0.0290(16) 0.0420(18) 0.0361(17) -0.0117(15) -0.0017(14) 0.0054(14)
C15A 0.060(2) 0.0275(16) 0.0450(19) -0.0084(15) -0.0279(19) 0.0111(17)
C16A 0.063(3) 0.0343(18) 0.0394(19) 0.0104(15) -0.0176(18) -0.0221(18)
C17A 0.045(2) 0.042(2) 0.0304(16) 0.0043(15) -0.0053(15) -0.0152(16)
C18A 0.0232(14) 0.0310(15) 0.0273(14) 0.0017(12) -0.0025(12) 0.0001(12)
C19A 0.0253(15) 0.0373(17) 0.0332(15) -0.0075(13) 0.0011(12) -0.0033(13)
C20A 0.0285(15) 0.0291(15) 0.0256(13) 0.0047(12) 0.0005(12) -0.0008(13)
C21A 0.0316(17) 0.0317(16) 0.0335(16) -0.0045(13) -0.0065(14) 0.0080(14)
C22A 0.0385(19) 0.0386(17) 0.0327(16) -0.0043(14) -0.0094(15) 0.0026(15)
C23A 0.0380(18) 0.0313(16) 0.0275(14) -0.0030(12) 0.0018(13) -0.0038(14)
C24A 0.0353(18) 0.0362(18) 0.0365(17) -0.0014(14) 0.0070(14) 0.0080(15)
C25A 0.0282(16) 0.0396(18) 0.0335(16) -0.0014(14) -0.0023(13) 0.0048(14)
C26A 0.058(3) 0.050(2) 0.054(2) -0.023(2) 0.009(2) -0.002(2)

loop_
_atom_type_symbol
_atom_type_description
_atom_type_scat_dispersion_real
_atom_type_scat_dispersion_imag
_atom_type_scat_source
C C 0.0148 0.0070 'International Tables Vol C Tables 4.2.6.8 and 6.1.1.4'
H H 0.0000 0.0000 'International Tables Vol C Tables 4.2.6.8 and 6.1.1.4'
N N 0.0241 0.0134 'International Tables Vol C Tables 4.2.6.8 and 6.1.1.4'
O O 0.0412 0.0250 'International Tables Vol C Tables 4.2.6.8 and 6.1.1.4'

loop_
_geom_angle_atom_site_label_1
_geom_angle_atom_site_label_2
_geom_angle_atom_site_label_3
_geom_angle
C15 O2 H2 109.5
C23 O3 C26 117.0(3)
C1 N1 C9 117.3(3)
C8 N2 H2A 116.3
C10 N2 H2A 116.3
C10 N2 C8 127.3(3)
N1 C1 H1 118.3
N1 C1 C2 123.4(3)
C2 C1 H1 118.3
C1 C2 H2B 120.2
C3 C2 C1 119.5(3)
C3 C2 H2B 120.2
C2 C3 H3 120.1
C2 C3 C4 119.9(3)
C4 C3 H3 120.1
C5 C4 C3 123.3(3)
C5 C4 C9 120.1(3)
C9 C4 C3 116.6(3)
C4 C5 H5 120.3
C6 C5 C4 119.4(3)
C6 C5 H5 120.3
C5 C6 H6 119.2
C5 C6 C7 121.6(3)
C7 C6 H6 119.2
C6 C7 H7 119.5
C8 C7 C6 121.0(3)
C8 C7 H7 119.5
N2 C8 C9 115.4(3)
C7 C8 N2 125.6(3)
C7 C8 C9 119.0(3)
N1 C9 C4 123.3(3)
N1 C9 C8 117.7(3)
C4 C9 C8 119.1(3)
O1 C10 N2 123.5(3)
O1 C10 C11 121.1(4)
N2 C10 C11 115.4(4)
C10 C11 H11A 108.5
C10 C11 H11B 108.5
H11A C11 H11B 107.5
C12 C11 C10 115.0(5)
C12 C11 H11A 108.5
C12 C11 H11B 108.5
C11 C12 H12A 109.5
C11 C12 H12B 109.5
C11 C12 C13 110.8(5)
H12A C12 H12B 108.1
C13 C12 H12A 109.5
C13 C12 H12B 109.5
C12 C13 H13A 105.9
C12 C13 H13B 105.9
H13A C13 H13B 106.2
C14 C13 C12 125.7(5)
C14 C13 H13A 105.9
C14 C13 H13B 105.9
C13 C14 H14 107.6
C13 C14 C15 113.4(4)
C13 C14 C19 113.2(4)
C15 C14 H14 107.6
C15 C14 C19 107.3(4)
C19 C14 H14 107.6
O2 C15 C14 113.3(4)
O2 C15 H15 108.6
O2 C15 C16 106.1(3)
C14 C15 H15 108.6
C16 C15 C14 111.4(3)
C16 C15 H15 108.6
C15 C16 H16A 109.4
C15 C16 H16B 109.4
C15 C16 C17 111.3(3)
H16A C16 H16B 108.0
C17 C16 H16A 109.4
C17 C16 H16B 109.4
C16 C17 H17A 109.2
C16 C17 H17B 109.2
H17A C17 H17B 107.9
C18 C17 C16 112.0(3)
C18 C17 H17A 109.2
C18 C17 H17B 109.2
C17 C18 H18 107.1
C17 C18 C20 111.0(2)
C19 C18 C17 110.1(3)
C19 C18 H18 107.1
C19 C18 C20 114.0(3)
C20 C18 H18 107.1
C14 C19 H19A 109.1
C14 C19 H19B 109.1
C18 C19 C14 112.6(3)
C18 C19 H19A 109.1
C18 C19 H19B 109.1
H19A C19 H19B 107.8
C21 C20 C18 119.4(3)
C25 C20 C18 123.8(3)
C25 C20 C21 116.8(3)
C20 C21 H21 119.2
C22 C21 C20 121.7(3)
C22 C21 H21 119.2
C21 C22 H22 120.0
C21 C22 C23 119.9(3)
C23 C22 H22 120.0
O3 C23 C22 115.5(3)
C24 C23 O3 124.7(3)
C24 C23 C22 119.7(3)
C23 C24 H24 120.3
C23 C24 C25 119.5(3)
C25 C24 H24 120.3
C20 C25 C24 122.3(3)
C20 C25 H25 118.8
C24 C25 H25 118.8
O3 C26 H26A 109.5
O3 C26 H26B 109.5
O3 C26 H26C 109.5
H26A C26 H26B 109.5
H26A C26 H26C 109.5
H26B C26 H26C 109.5
C15A O2A H2AA 109.5
C23A O3A C26A 117.3(3)
C1A N1A C9A 117.9(4)
C8A N2A H2AB 116.0
C10A N2A H2AB 116.0
C10A N2A C8A 128.0(3)
N1A C1A H1A 118.2
N1A C1A C2A 123.6(5)
C2A C1A H1A 118.2
C1A C2A H2AC 120.5
C3A C2A C1A 118.9(5)
C3A C2A H2AC 120.5
C2A C3A H3A 119.7
C2A C3A C4A 120.5(4)
C4A C3A H3A 119.7
C3A C4A C9A 116.4(4)
C5A C4A C3A 123.7(4)
C5A C4A C9A 119.8(5)
C4A C5A H5A 120.2
C6A C5A C4A 119.6(4)
C6A C5A H5A 120.2
C5A C6A H6A 118.9
C5A C6A C7A 122.2(5)
C7A C6A H6A 118.9
C6A C7A H7A 120.4
C8A C7A C6A 119.2(5)
C8A C7A H7A 120.4
N2A C8A C9A 114.6(3)
C7A C8A N2A 125.8(4)
C7A C8A C9A 119.6(4)
N1A C9A C4A 122.6(4)
N1A C9A C8A 117.8(3)
C4A C9A C8A 119.6(4)
O1A C10A N2A 121.3(3)
O1A C10A C11A 123.6(3)
N2A C10A C11A 115.0(3)
C10A C11A H11C 108.9
C10A C11A H11D 108.9
C10A C11A C12A 113.3(3)
H11C C11A H11D 107.7
C12A C11A H11C 108.9
C12A C11A H11D 108.9
C11A C12A H12C 109.2
C11A C12A H12D 109.2
C11A C12A C13A 112.0(3)
H12C C12A H12D 107.9
C13A C12A H12C 109.2
C13A C12A H12D 109.2
C12A C13A H13C 108.8
C12A C13A H13D 108.8
C12A C13A C14A 114.0(3)
H13C C13A H13D 107.7
C14A C13A H13C 108.8
C14A C13A H13D 108.8
C13A C14A H14A 107.2
C13A C14A C19A 113.8(3)
C15A C14A C13A 113.1(3)
C15A C14A H14A 107.2
C15A C14A C19A 107.9(3)
C19A C14A H14A 107.2
O2A C15A C14A 113.0(3)
O2A C15A H15A 106.4
O2A C15A C16A 111.8(3)
C14A C15A H15A 106.4
C16A C15A C14A 112.1(3)
C16A C15A H15A 106.4
C15A C16A H16C 109.4
C15A C16A H16D 109.4
C15A C16A C17A 111.1(3)
H16C C16A H16D 108.0
C17A C16A H16C 109.4
C17A C16A H16D 109.4
C16A C17A H17C 109.3
C16A C17A H17D 109.3
H17C C17A H17D 107.9
C18A C17A C16A 111.8(3)
C18A C17A H17C 109.3
C18A C17A H17D 109.3
C17A C18A H18A 108.0
C17A C18A C19A 109.7(3)
C19A C18A H18A 108.0
C20A C18A C17A 110.5(3)
C20A C18A H18A 108.0
C20A C18A C19A 112.5(3)
C14A C19A H19C 109.1
C14A C19A H19D 109.1
C18A C19A C14A 112.6(3)
C18A C19A H19C 109.1
C18A C19A H19D 109.1
H19C C19A H19D 107.8
C21A C20A C18A 122.1(3)
C25A C20A C18A 121.1(3)
C25A C20A C21A 116.6(3)
C20A C21A H21A 119.2
C22A C21A C20A 121.5(3)
C22A C21A H21A 119.2
C21A C22A H22A 119.8
C23A C22A C21A 120.4(3)
C23A C22A H22A 119.8
O3A C23A C22A 115.9(3)
O3A C23A C24A 124.5(3)
C22A C23A C24A 119.7(3)
C23A C24A H24A 120.5
C25A C24A C23A 119.1(3)
C25A C24A H24A 120.5
C20A C25A H25A 118.6
C24A C25A C20A 122.8(3)
C24A C25A H25A 118.6
O3A C26A H26D 109.5
O3A C26A H26E 109.5
O3A C26A H26F 109.5
H26D C26A H26E 109.5
H26D C26A H26F 109.5
H26E C26A H26F 109.5

loop_
_geom_bond_atom_site_label_1
_geom_bond_atom_site_label_2
_geom_bond_distance
O1 C10 1.215(5)
O2 H2 0.8400
O2 C15 1.437(4)
O3 C23 1.375(4)
O3 C26 1.418(5)
N1 C1 1.331(4)
N1 C9 1.359(4)
N2 H2A 0.8800
N2 C8 1.409(4)
N2 C10 1.356(5)
C1 H1 0.9500
C1 C2 1.401(5)
C2 H2B 0.9500
C2 C3 1.349(6)
C3 H3 0.9500
C3 C4 1.419(5)
C4 C5 1.413(5)
C4 C9 1.414(5)
C5 H5 0.9500
C5 C6 1.363(6)
C6 H6 0.9500
C6 C7 1.405(5)
C7 H7 0.9500
C7 C8 1.368(5)
C8 C9 1.441(5)
C10 C11 1.515(5)
C11 H11A 0.9900
C11 H11B 0.9900
C11 C12 1.392(8)
C12 H12A 0.9900
C12 H12B 0.9900
C12 C13 1.569(7)
C13 H13A 0.9900
C13 H13B 0.9900
C13 C14 1.518(9)
C14 H14 1.0000
C14 C15 1.532(6)
C14 C19 1.553(5)
C15 H15 1.0000
C15 C16 1.504(5)
C16 H16A 0.9900
C16 H16B 0.9900
C16 C17 1.532(4)
C17 H17A 0.9900
C17 H17B 0.9900
C17 C18 1.524(4)
C18 H18 1.0000
C18 C19 1.515(5)
C18 C20 1.525(4)
C19 H19A 0.9900
C19 H19B 0.9900
C20 C21 1.401(5)
C20 C25 1.383(5)
C21 H21 0.9500
C21 C22 1.384(5)
C22 H22 0.9500
C22 C23 1.390(5)
C23 C24 1.375(5)
C24 H24 0.9500
C24 C25 1.396(5)
C25 H25 0.9500
C26 H26A 0.9800
C26 H26B 0.9800
C26 H26C 0.9800
O1A C10A 1.215(5)
O2A H2AA 0.8400
O2A C15A 1.424(4)
O3A C23A 1.372(4)
O3A C26A 1.417(5)
N1A C1A 1.329(5)
N1A C9A 1.352(5)
N2A H2AB 0.8800
N2A C8A 1.404(4)
N2A C10A 1.382(5)
C1A H1A 0.9500
C1A C2A 1.396(6)
C2A H2AC 0.9500
C2A C3A 1.346(8)
C3A H3A 0.9500
C3A C4A 1.416(8)
C4A C5A 1.399(8)
C4A C9A 1.420(5)
C5A H5A 0.9500
C5A C6A 1.354(9)
C6A H6A 0.9500
C6A C7A 1.432(7)
C7A H7A 0.9500
C7A C8A 1.368(6)
C8A C9A 1.432(6)
C10A C11A 1.499(5)
C11A H11C 0.9900
C11A H11D 0.9900
C11A C12A 1.513(6)
C12A H12C 0.9900
C12A H12D 0.9900
C12A C13A 1.521(5)
C13A H13C 0.9900
C13A H13D 0.9900
C13A C14A 1.534(5)
C14A H14A 1.0000
C14A C15A 1.527(5)
C14A C19A 1.535(4)
C15A H15A 1.0000
C15A C16A 1.499(6)
C16A H16C 0.9900
C16A H16D 0.9900
C16A C17A 1.532(5)
C17A H17C 0.9900
C17A H17D 0.9900
C17A C18A 1.529(5)
C18A H18A 1.0000
C18A C19A 1.532(4)
C18A C20A 1.514(4)
C19A H19C 0.9900
C19A H19D 0.9900
C20A C21A 1.403(4)
C20A C25A 1.393(5)
C21A H21A 0.9500
C21A C22A 1.385(5)
C22A H22A 0.9500
C22A C23A 1.384(5)
C23A C24A 1.392(5)
C24A H24A 0.9500
C24A C25A 1.388(5)
C25A H25A 0.9500
C26A H26D 0.9800
C26A H26E 0.9800
C26A H26F 0.9800

loop_
_geom_hbond_atom_site_label_D
_geom_hbond_atom_site_label_H
_geom_hbond_atom_site_label_A
_geom_hbond_distance_DH
_geom_hbond_distance_HA
_geom_hbond_distance_DA
_geom_hbond_angle_DHA
_geom_hbond_site_symmetry_A
_geom_hbond_publ_flag
O2 H2 O1A 0.84 2.00 2.812(5) 163.4 . yes
O2A H2AA O1 0.84 2.02 2.829(4) 162.0 1_545 yes
